data_7221684
loop_
_publ_author_name
'Mouchaham, Georges'
'Gualino, Marion'
'Roques, Nans'
'Duhayon, Carine'
'Brand\`es, St\'ephane'
'Sutter, Jean-Pascal'

_publ_section_title
;
 Supramolecular open-framework architectures based on dicarboxylate H-bond
 acceptors and polytopic cations with three/four N--H+donor units
;
_journal_issue 46
_journal_name_full CrystEngComm
_journal_page_first 8906
_journal_paper_doi 10.1039/C5CE01070E
_journal_volume 17
_journal_year 2015
_chemical_formula_moiety 'C25 H28 N4 O4, 2(C8 H4 O4), C3 H7 N O, 4(H2 O)'
_chemical_formula_sum 'C44 H51 N5 O17'
_chemical_formula_weight 921.91
_space_group_IT_number 2
_symmetry_cell_setting triclinic
_symmetry_space_group_name_Hall '-P 1'
_symmetry_space_group_name_H-M 'P -1'
_atom_sites_solution_hydrogens difmap
_atom_sites_solution_primary other
_audit_update_record
;
2015-05-21 deposited with the CCDC.
2015-07-13 downloaded from the CCDC.
;
_cell_angle_alpha 94.575(5)
_cell_angle_beta 97.802(5)
_cell_angle_gamma 104.605(5)
_cell_formula_units_Z 2
_cell_length_a 10.3014(6)
_cell_length_b 12.5123(8)
_cell_length_c 17.7504(10)
_cell_measurement_reflns_used 5951
_cell_measurement_temperature 125
_cell_measurement_theta_max 61
_cell_measurement_theta_min 4
_cell_volume 2177.9(2)
_computing_cell_refinement 'CrysAlis, (Oxford Diffraction, 2002)'
_computing_data_collection 'Gemini, (Oxford Diffraction, 2006)'
_computing_data_reduction 'CrysAlis, (Oxford Diffraction, 2002)'
_computing_molecular_graphics 'CAMERON (Watkin et al., 1996)'
_computing_publication_material 'CRYSTALS (Betteridge et al., 2003)'
_computing_structure_refinement 'CRYSTALS (Betteridge et al., 2003)'
_computing_structure_solution 'Superflip (Palatinus & Chapuis, 2007)'
_diffrn_ambient_temperature 125
_diffrn_measured_fraction_theta_full 0.996
_diffrn_measured_fraction_theta_max 0.989
_diffrn_measurement_device Area
_diffrn_measurement_device_type 'Oxford Diffraction Gemini'
_diffrn_measurement_method '\f & \w scans'
_diffrn_radiation_monochromator graphite
_diffrn_radiation_type 'Cu K\a'
_diffrn_radiation_wavelength 1.54180
_diffrn_reflns_av_R_equivalents 0.047
_diffrn_reflns_limit_h_max 10
_diffrn_reflns_limit_h_min -11
_diffrn_reflns_limit_k_max 14
_diffrn_reflns_limit_k_min -14
_diffrn_reflns_limit_l_max 20
_diffrn_reflns_limit_l_min -20
_diffrn_reflns_number 25169
_diffrn_reflns_theta_full 59.022
_diffrn_reflns_theta_max 60.848
_diffrn_reflns_theta_min 3.677
_diffrn_standards_number 0
_exptl_absorpt_coefficient_mu 0.920
_exptl_absorpt_correction_T_max 0.96
_exptl_absorpt_correction_T_min 0.89
_exptl_absorpt_correction_type multi-scan
_exptl_absorpt_process_details 'CrysAlis, (Oxford Diffraction, 2002)'
_exptl_crystal_colour colourless
_exptl_crystal_density_diffrn 1.406
_exptl_crystal_density_method 'not measured'
_exptl_crystal_description needle
_exptl_crystal_F_000 960
_exptl_crystal_size_max 0.250
_exptl_crystal_size_mid 0.050
_exptl_crystal_size_min 0.050
_refine_diff_density_max 1.09
_refine_diff_density_min -0.50
_refine_ls_extinction_method None
_refine_ls_goodness_of_fit_ref 1.1182
_refine_ls_hydrogen_treatment constr
_refine_ls_matrix_type full
_refine_ls_number_parameters 595
_refine_ls_number_reflns 4866
_refine_ls_number_restraints 0
_refine_ls_R_factor_all 0.0994
_refine_ls_R_factor_gt 0.0799
_refine_ls_shift/su_max 0.0002678
_refine_ls_shift/su_mean 0.0000184
_refine_ls_structure_factor_coef F
_refine_ls_weighting_details
;
 Method, part 1, Chebychev polynomial, (Watkin, 1994, Prince, 1982) 
 [weight] = 1.0/[A~0~*T~0~(x)+A~1~*T~1~(x) ... +A~n-1~]*T~n-1~(x)] 
 where A~i~ are the Chebychev coefficients listed below and x= Fcalc/Fmax 
 Method = Robust Weighting (Prince, 1982) 
 W = [weight] * [1-(deltaF/6*sigmaF)^2^]^2^ 
 A~i~ are: 
 33.7 29.3 29.7 15.1 
;
_refine_ls_weighting_scheme calc
_refine_ls_wR_factor_all 0.1044
_refine_ls_wR_factor_gt 0.0927
_refine_ls_wR_factor_ref 0.0912
_reflns_limit_h_max 11
_reflns_limit_h_min -11
_reflns_limit_k_max 14
_reflns_limit_k_min -14
_reflns_limit_l_max 20
_reflns_limit_l_min 0
_reflns_number_gt 5100
_reflns_number_total 6554
_reflns_threshold_expression I>2.0\s(I)
_oxford_refine_ls_r_factor_ref 0.0766
_oxford_reflns_number_all 6520
_oxford_reflns_threshold_expression_ref I>2.5\s(I)
_cod_data_source_file c5ce01070e2.cif
_cod_data_source_block cpd5
_cod_depositor_comments
;
The following automatic conversions were performed:

'_atom_sites_solution_primary' value 'Other' changed to 'other'
according to
/usr/data/users/saulius/crontab/automatic-downloads/rss-feeds/RSC/lib/dictionaries/cif_core.dic
dictionary named 'cif_core.dic' version 2.4.2 from 2011-04-26.

Automatic conversion script
Id: cif_fix_values 3271 2015-04-21 07:52:19Z andrius 

 Adding full bibliography for 7221680--7221684.cif.
;
_cod_original_sg_symbol_H-M 'P -1 '
_cod_database_code 7221684

loop_
_symmetry_equiv_pos_as_xyz
x,y,z
-x,-y,-z

loop_
_atom_site_label
_atom_site_type_symbol
_atom_site_fract_x
_atom_site_fract_y
_atom_site_fract_z
_atom_site_U_iso_or_equiv
_atom_site_occupancy
_atom_site_adp_type
_atom_site_refinement_flags_posn
C1 C 0.6059(3) 0.3423(3) 0.75841(19) 0.0212 1.0000 Uani .
C2 C 0.4892(3) 0.3623(3) 0.7027(2) 0.0231 1.0000 Uani .
C4 C 0.2986(3) 0.4390(3) 0.7090(2) 0.0246 1.0000 Uani .
C5 C 0.2364(4) 0.3914(3) 0.6355(2) 0.0270 1.0000 Uani .
C6 C 0.1201(4) 0.4181(3) 0.6058(2) 0.0296 1.0000 Uani .
C8 C 0.1265(4) 0.5325(3) 0.7159(2) 0.0311 1.0000 Uani .
C9 C 0.2412(4) 0.5091(3) 0.7496(2) 0.0313 1.0000 Uani .
C10 C 0.6871(3) 0.4491(3) 0.8094(2) 0.0260 1.0000 Uani .
C12 C 0.8223(3) 0.6296(3) 0.7947(2) 0.0257 1.0000 Uani .
C13 C 0.8434(4) 0.6659(3) 0.8724(2) 0.0301 1.0000 Uani .
C14 C 0.9224(4) 0.7730(3) 0.8972(2) 0.0347 1.0000 Uani .
C16 C 0.9558(4) 0.8070(3) 0.7762(2) 0.0362 1.0000 Uani .
C17 C 0.8811(4) 0.7033(3) 0.7464(2) 0.0300 1.0000 Uani .
C18 C 0.5550(3) 0.2578(3) 0.8121(2) 0.0250 1.0000 Uani .
C20 C 0.4324(3) 0.0641(3) 0.7973(2) 0.0232 1.0000 Uani .
C21 C 0.4576(4) 0.0545(3) 0.8747(2) 0.0282 1.0000 Uani .
C22 C 0.4039(4) -0.0462(3) 0.8987(2) 0.0328 1.0000 Uani .
C24 C 0.3086(4) -0.1257(3) 0.7750(2) 0.0247 1.0000 Uani .
C25 C 0.3548(4) -0.0280(3) 0.7468(2) 0.0277 1.0000 Uani .
C26 C 0.6939(3) 0.2994(3) 0.7066(2) 0.0238 1.0000 Uani .
C28 C 0.8847(4) 0.2237(3) 0.7174(2) 0.0283 1.0000 Uani .
C29 C 0.9902(4) 0.1967(4) 0.7627(2) 0.0408 1.0000 Uani .
C30 C 1.0693(4) 0.1405(4) 0.7281(3) 0.0444 1.0000 Uani .
C32 C 0.9498(4) 0.1402(4) 0.6087(2) 0.0404 1.0000 Uani .
C33 C 0.8663(4) 0.1964(3) 0.6390(2) 0.0338 1.0000 Uani .
C34 C 0.5933(4) 0.5700(3) 0.5574(2) 0.0314 1.0000 Uani .
C35 C 0.6284(4) 0.4823(3) 0.5199(2) 0.0277 1.0000 Uani .
C36 C 0.5343(4) 0.4129(3) 0.4619(2) 0.0353 1.0000 Uani .
C37 C 0.7656(4) 0.4621(3) 0.5417(2) 0.0304 1.0000 Uani .
C40 C 0.3952(4) 0.4568(4) 0.9412(2) 0.0441 1.0000 Uani .
C41 C 0.4299(4) 0.3892(3) 0.9917(2) 0.0334 1.0000 Uani .
C42 C 0.5339(5) 0.4312(4) 1.0505(2) 0.0437 1.0000 Uani .
C43 C 0.3563(5) 0.2625(5) 0.9895(3) 0.0556 1.0000 Uani .
C46 C 0.9513(4) 0.5135(3) 1.0680(2) 0.0292 1.0000 Uani .
C47 C 0.9010(4) 0.4138(3) 1.0206(2) 0.0268 1.0000 Uani .
C48 C 0.9511(4) 0.4003(3) 0.9524(2) 0.0289 1.0000 Uani .
C49 C 0.7970(4) 0.3183(3) 1.0432(2) 0.0302 1.0000 Uani .
C52 C 0.3884(5) -0.0739(3) 0.5192(2) 0.0385 1.0000 Uani .
C53 C 0.3970(4) 0.0389(3) 0.5263(2) 0.0334 1.0000 Uani .
C54 C 0.5094(5) 0.1119(3) 0.5075(2) 0.0391 1.0000 Uani .
C55 C 0.2866(5) 0.0846(4) 0.5527(2) 0.0378 1.0000 Uani .
C59 C 0.6744(4) -0.0924(4) 0.7963(3) 0.0439 1.0000 Uani .
C61 C 0.6157(11) -0.1320(7) 0.6666(4) 0.1097 1.0000 Uani .
C62 C 0.5377(5) -0.2761(4) 0.7514(3) 0.0535 1.0000 Uani .
O3 O 0.4129(2) 0.4191(2) 0.74605(13) 0.0279 1.0000 Uani .
O11 O 0.7479(2) 0.5277(2) 0.76095(14) 0.0289 1.0000 Uani .
O19 O 0.4759(3) 0.15755(19) 0.76403(13) 0.0273 1.0000 Uani .
O27 O 0.8068(2) 0.2759(2) 0.75366(14) 0.0291 1.0000 Uani .
O38 O 0.8548(3) 0.5415(2) 0.58327(16) 0.0388 1.0000 Uani .
O39 O 0.7853(3) 0.3726(2) 0.51938(16) 0.0408 1.0000 Uani .
O44 O 0.2646(4) 0.2317(3) 0.9307(2) 0.0628 1.0000 Uani .
O45 O 0.3923(4) 0.2076(3) 1.0367(2) 0.0579 1.0000 Uani .
O50 O 0.7845(3) 0.3249(2) 1.11416(14) 0.0313 1.0000 Uani .
O51 O 0.7323(3) 0.2406(2) 0.99434(15) 0.0392 1.0000 Uani .
O56 O 0.2871(4) 0.1808(3) 0.54631(19) 0.0564 1.0000 Uani .
O57 O 0.1969(3) 0.0153(3) 0.58188(17) 0.0455 1.0000 Uani .
O58 O 0.7350(4) 0.0044(4) 0.7989(3) 0.0786 1.0000 Uani .
O63 O 0.1324(5) 0.0348(3) 0.9381(2) 0.0821 1.0000 Uani .
O64 O 0.9192(5) 0.7704(4) 0.5586(2) 0.0789 1.0000 Uani .
O65 O 0.8520(5) 0.0923(4) 0.9393(3) 0.0830 1.0000 Uani .
O66 O 0.1770(4) 0.7410(3) 0.6147(2) 0.0701 1.0000 Uani .
N7 N 0.0666(3) 0.4870(3) 0.64508(17) 0.0285 1.0000 Uani .
N15 N 0.9782(3) 0.8437(3) 0.8519(2) 0.0366 1.0000 Uani .
N23 N 0.3327(3) -0.1344(2) 0.84978(17) 0.0268 1.0000 Uani .
N31 N 1.0490(4) 0.1126(3) 0.6522(2) 0.0418 1.0000 Uani .
N60 N 0.6120(5) -0.1638(4) 0.7431(3) 0.0627 1.0000 Uani .
H21 H 0.5254 0.4080 0.6653 0.0259 1.0000 Uiso R
H22 H 0.4314 0.2920 0.6778 0.0255 1.0000 Uiso R
H51 H 0.2705 0.3431 0.6076 0.0299 1.0000 Uiso R
H61 H 0.0775 0.3881 0.5565 0.0349 1.0000 Uiso R
H71 H -0.0098 0.4989 0.6255 0.0334 1.0000 Uiso R
H81 H 0.0862 0.5788 0.7428 0.0360 1.0000 Uiso R
H91 H 0.2818 0.5413 0.7987 0.0373 1.0000 Uiso R
H101 H 0.7579 0.4329 0.8445 0.0296 1.0000 Uiso R
H102 H 0.6272 0.4797 0.8383 0.0295 1.0000 Uiso R
H131 H 0.8052 0.6187 0.9068 0.0346 1.0000 Uiso R
H141 H 0.9361 0.7964 0.9495 0.0430 1.0000 Uiso R
H151 H 1.0208 0.9111 0.8688 0.0429 1.0000 Uiso R
H161 H 0.9941 0.8561 0.7436 0.0411 1.0000 Uiso R
H171 H 0.8676 0.6820 0.6943 0.0349 1.0000 Uiso R
H181 H 0.4964 0.2848 0.8422 0.0277 1.0000 Uiso R
H182 H 0.6285 0.2438 0.8457 0.0275 1.0000 Uiso R
H211 H 0.5083 0.1158 0.9098 0.0320 1.0000 Uiso R
H221 H 0.4160 -0.0545 0.9508 0.0382 1.0000 Uiso R
H231 H 0.2903 -0.1938 0.8674 0.0323 1.0000 Uiso R
H241 H 0.2576 -0.1876 0.7423 0.0303 1.0000 Uiso R
H251 H 0.3374 -0.0227 0.6949 0.0318 1.0000 Uiso R
H261 H 0.7270 0.3551 0.6737 0.0280 1.0000 Uiso R
H262 H 0.6398 0.2315 0.6751 0.0277 1.0000 Uiso R
H291 H 1.0070 0.2168 0.8149 0.0471 1.0000 Uiso R
H301 H 1.1398 0.1209 0.7583 0.0532 1.0000 Uiso R
H311 H 1.1092 0.0872 0.6313 0.0504 1.0000 Uiso R
H321 H 0.9376 0.1216 0.5556 0.0470 1.0000 Uiso R
H331 H 0.7991 0.2154 0.6065 0.0390 1.0000 Uiso R
H341 H 0.6562 0.6177 0.5953 0.0381 1.0000 Uiso R
H361 H 0.5573 0.3554 0.4354 0.0397 1.0000 Uiso R
H401 H 0.3245 0.4278 0.9014 0.0532 1.0000 Uiso R
H421 H 0.5569 0.3854 1.0855 0.0513 1.0000 Uiso R
H461 H 0.9182 0.5221 1.1135 0.0324 1.0000 Uiso R
H481 H 0.9165 0.3330 0.9201 0.0334 1.0000 Uiso R
H521 H 0.3125 -0.1243 0.5327 0.0466 1.0000 Uiso R
H541 H 0.5185 0.1889 0.5127 0.0479 1.0000 Uiso R
H591 H 0.6738 -0.1217 0.8445 0.0537 1.0000 Uiso R
H611 H 0.6631 -0.1752 0.6384 0.1819 1.0000 Uiso R
H612 H 0.5240 -0.1424 0.6394 0.1822 1.0000 Uiso R
H613 H 0.6644 -0.0531 0.6726 0.1819 1.0000 Uiso R
H621 H 0.4441 -0.2874 0.7321 0.0803 1.0000 Uiso R
H622 H 0.5501 -0.2820 0.8049 0.0795 1.0000 Uiso R
H623 H 0.5726 -0.3278 0.7247 0.0801 1.0000 Uiso R
H661 H 0.1946 0.7223 0.5721 0.1102 1.0000 Uiso R
H662 H 0.1109 0.7804 0.6170 0.1095 1.0000 Uiso R

loop_
_atom_site_aniso_label
_atom_site_aniso_U_11
_atom_site_aniso_U_22
_atom_site_aniso_U_33
_atom_site_aniso_U_23
_atom_site_aniso_U_13
_atom_site_aniso_U_12
C1 0.0175(17) 0.0184(17) 0.0269(18) 0.0003(14) 0.0036(14) 0.0040(14)
C2 0.0202(17) 0.0254(18) 0.0245(18) 0.0030(14) 0.0054(14) 0.0066(14)
C4 0.0166(17) 0.0309(19) 0.0266(18) 0.0052(15) 0.0002(14) 0.0085(15)
C5 0.0284(19) 0.0300(19) 0.0243(18) 0.0023(15) 0.0025(15) 0.0122(16)
C6 0.029(2) 0.036(2) 0.0224(18) 0.0032(15) -0.0044(15) 0.0122(17)
C8 0.034(2) 0.038(2) 0.0238(19) -0.0001(16) 0.0016(16) 0.0169(17)
C9 0.029(2) 0.040(2) 0.0248(19) -0.0062(16) -0.0040(16) 0.0180(17)
C10 0.0209(17) 0.0290(19) 0.0294(19) 0.0090(15) 0.0018(15) 0.0084(15)
C12 0.0145(17) 0.0224(19) 0.039(2) 0.0016(16) -0.0011(15) 0.0060(15)
C13 0.0227(19) 0.034(2) 0.033(2) 0.0033(16) 0.0031(15) 0.0071(16)
C14 0.031(2) 0.031(2) 0.040(2) -0.0002(17) 0.0028(17) 0.0071(17)
C16 0.031(2) 0.031(2) 0.046(2) 0.0078(18) 0.0064(18) 0.0068(17)
C17 0.0237(18) 0.026(2) 0.038(2) 0.0031(16) 0.0011(16) 0.0056(16)
C18 0.0208(18) 0.0242(18) 0.0277(19) 0.0002(14) 0.0011(14) 0.0043(14)
C20 0.0210(17) 0.0244(18) 0.0264(18) 0.0059(14) 0.0054(14) 0.0087(15)
C21 0.030(2) 0.029(2) 0.0231(18) 0.0002(15) 0.0018(15) 0.0058(16)
C22 0.040(2) 0.037(2) 0.0199(18) 0.0054(16) 0.0035(16) 0.0058(18)
C24 0.0249(18) 0.0234(18) 0.0245(18) 0.0024(14) 0.0005(14) 0.0058(15)
C25 0.033(2) 0.0267(19) 0.0222(18) 0.0055(15) 0.0015(15) 0.0061(16)
C26 0.0199(17) 0.0269(19) 0.0267(18) 0.0065(14) -0.0005(14) 0.0112(14)
C28 0.0238(18) 0.0283(19) 0.038(2) 0.0045(16) 0.0076(16) 0.0142(16)
C29 0.037(2) 0.057(3) 0.037(2) 0.0081(19) 0.0044(18) 0.026(2)
C30 0.034(2) 0.057(3) 0.049(3) 0.007(2) -0.0004(19) 0.029(2)
C32 0.039(2) 0.053(3) 0.034(2) 0.0030(19) 0.0077(18) 0.021(2)
C33 0.029(2) 0.042(2) 0.037(2) 0.0091(17) 0.0101(17) 0.0180(18)
C34 0.0238(19) 0.036(2) 0.031(2) 0.0033(16) -0.0069(15) 0.0091(16)
C35 0.0240(19) 0.034(2) 0.0280(19) 0.0150(16) 0.0041(15) 0.0092(16)
C36 0.032(2) 0.039(2) 0.036(2) 0.0054(17) 0.0016(17) 0.0139(18)
C37 0.030(2) 0.039(2) 0.0238(18) 0.0126(16) 0.0013(16) 0.0104(18)
C40 0.038(2) 0.053(3) 0.035(2) -0.011(2) -0.0115(18) 0.014(2)
C41 0.033(2) 0.026(2) 0.043(2) 0.0005(17) 0.0210(18) 0.0044(17)
C42 0.062(3) 0.046(3) 0.032(2) 0.0140(19) 0.006(2) 0.028(2)
C43 0.054(3) 0.100(4) 0.032(2) 0.006(3) 0.007(2) 0.056(3)
C46 0.036(2) 0.035(2) 0.0198(18) 0.0057(15) 0.0072(15) 0.0131(17)
C47 0.0276(19) 0.031(2) 0.0243(18) 0.0106(15) 0.0062(15) 0.0092(16)
C48 0.036(2) 0.028(2) 0.0221(18) 0.0056(15) 0.0030(15) 0.0070(17)
C49 0.031(2) 0.032(2) 0.030(2) 0.0099(17) 0.0073(16) 0.0088(17)
C52 0.049(3) 0.033(2) 0.034(2) 0.0010(17) 0.0126(19) 0.0100(19)
C53 0.045(2) 0.037(2) 0.0209(18) 0.0016(15) -0.0003(16) 0.0202(19)
C54 0.061(3) 0.025(2) 0.037(2) 0.0026(16) 0.012(2) 0.020(2)
C55 0.050(3) 0.050(3) 0.0190(18) 0.0015(17) 0.0051(17) 0.025(2)
C59 0.031(2) 0.038(3) 0.059(3) 0.005(2) -0.002(2) 0.006(2)
C61 0.191(9) 0.105(6) 0.070(4) 0.048(4) 0.058(5) 0.075(6)
C62 0.031(2) 0.036(2) 0.094(4) 0.012(2) 0.010(2) 0.0086(19)
O3 0.0216(12) 0.0381(14) 0.0256(13) -0.0015(10) -0.0051(10) 0.0172(11)
O11 0.0275(13) 0.0239(13) 0.0317(14) 0.0025(10) 0.0016(10) 0.0021(11)
O19 0.0350(14) 0.0206(13) 0.0230(12) 0.0057(10) -0.0004(10) 0.0031(11)
O27 0.0230(13) 0.0377(14) 0.0288(13) 0.0017(11) -0.0006(10) 0.0153(11)
O38 0.0260(14) 0.0466(17) 0.0431(16) 0.0019(13) -0.0075(12) 0.0163(13)
O39 0.0353(15) 0.0464(18) 0.0430(16) 0.0027(13) -0.0072(12) 0.0231(13)
O44 0.050(2) 0.065(2) 0.072(2) -0.0023(18) 0.0010(18) 0.0202(17)
O45 0.067(2) 0.0493(19) 0.060(2) 0.0132(16) 0.0126(18) 0.0156(17)
O50 0.0387(15) 0.0307(14) 0.0257(14) 0.0097(11) 0.0116(11) 0.0062(12)
O51 0.0397(16) 0.0378(16) 0.0313(14) 0.0048(12) 0.0076(12) -0.0070(13)
O56 0.085(3) 0.057(2) 0.0494(19) 0.0127(16) 0.0249(18) 0.0485(19)
O57 0.0453(18) 0.061(2) 0.0401(16) 0.0079(14) 0.0082(14) 0.0305(16)
O58 0.064(2) 0.069(3) 0.096(3) -0.012(2) 0.022(2) 0.006(2)
O63 0.095(3) 0.048(2) 0.073(3) -0.0104(18) 0.013(2) -0.030(2)
O64 0.082(3) 0.088(3) 0.074(3) 0.027(2) 0.013(2) 0.031(2)
O65 0.079(3) 0.074(3) 0.089(3) -0.004(2) 0.003(2) 0.017(2)
O66 0.097(3) 0.061(2) 0.0413(19) -0.0052(16) 0.0092(19) 0.005(2)
N7 0.0194(15) 0.0356(17) 0.0320(17) 0.0063(13) -0.0015(13) 0.0121(13)
N15 0.0274(17) 0.0228(17) 0.052(2) -0.0066(15) -0.0006(15) 0.0001(14)
N23 0.0267(16) 0.0250(16) 0.0271(16) 0.0075(13) 0.0022(13) 0.0039(13)
N31 0.041(2) 0.052(2) 0.043(2) 0.0059(17) 0.0152(17) 0.0283(17)
N60 0.061(3) 0.070(3) 0.062(3) 0.003(2) 0.008(2) 0.030(2)

loop_
_atom_type_symbol
_atom_type_scat_dispersion_real
_atom_type_scat_dispersion_imag
_atom_type_scat_Cromer_Mann_a1
_atom_type_scat_Cromer_Mann_b1
_atom_type_scat_Cromer_Mann_a2
_atom_type_scat_Cromer_Mann_b2
_atom_type_scat_Cromer_Mann_a3
_atom_type_scat_Cromer_Mann_b3
_atom_type_scat_Cromer_Mann_a4
_atom_type_scat_Cromer_Mann_b4
_atom_type_scat_Cromer_Mann_c
_atom_type_scat_source
C 0.0181 0.0091 2.3100 20.8439 1.0200 10.2075 1.5886 0.5687 0.8650 51.6512 0.2156 'International Tables Vol C 4.2.6.8 and 6.1.1.4'
H 0.0000 0.0000 0.4930 10.5109 0.3229 26.1257 0.1402 3.1424 0.0408 57.7998 0.0030 'International Tables Vol C 4.2.6.8 and 6.1.1.4'
O 0.0492 0.0322 3.0485 13.2771 2.2868 5.7011 1.5463 0.3239 0.8670 32.9089 0.2508 'International Tables Vol C 4.2.6.8 and 6.1.1.4'
N 0.0311 0.0180 12.2126 0.0057 3.1322 9.8933 2.0125 28.9975 1.1663 0.5826 -11.5290 'International Tables Vol C 4.2.6.8 and 6.1.1.4'

loop_
_geom_angle_atom_site_label_1
_geom_angle_site_symmetry_1
_geom_angle_atom_site_label_2
_geom_angle_atom_site_label_3
_geom_angle_site_symmetry_3
_geom_angle
_geom_angle_publ_flag
C2 . C1 C10 . 111.7(3) yes
C2 . C1 C18 . 112.1(3) yes
C10 . C1 C18 . 106.4(3) yes
C2 . C1 C26 . 104.5(3) yes
C10 . C1 C26 . 111.4(3) yes
C18 . C1 C26 . 110.9(3) yes
C1 . C2 O3 . 108.2(3) yes
C1 . C2 H21 . 109.8 no
O3 . C2 H21 . 109.3 no
C1 . C2 H22 . 109.5 no
O3 . C2 H22 . 109.8 no
H21 . C2 H22 . 110.2 no
C5 . C4 C9 . 119.5(3) yes
C5 . C4 O3 . 124.1(3) yes
C9 . C4 O3 . 116.3(3) yes
C4 . C5 C6 . 117.6(3) yes
C4 . C5 H51 . 121.7 no
C6 . C5 H51 . 120.7 no
C5 . C6 N7 . 122.3(3) yes
C5 . C6 H61 . 119.1 no
N7 . C6 H61 . 118.5 no
C9 . C8 N7 . 121.2(3) yes
C9 . C8 H81 . 120.2 no
N7 . C8 H81 . 118.5 no
C4 . C9 C8 . 119.4(3) yes
C4 . C9 H91 . 120.2 no
C8 . C9 H91 . 120.4 no
C1 . C10 O11 . 108.0(3) yes
C1 . C10 H101 . 109.3 no
O11 . C10 H101 . 109.2 no
C1 . C10 H102 . 110.4 no
O11 . C10 H102 . 110.2 no
H101 . C10 H102 . 109.7 no
C13 . C12 C17 . 118.1(3) yes
C13 . C12 O11 . 125.5(3) yes
C17 . C12 O11 . 116.3(3) yes
C12 . C13 C14 . 117.9(4) yes
C12 . C13 H131 . 120.6 no
C14 . C13 H131 . 121.5 no
C13 . C14 N15 . 124.5(4) yes
C13 . C14 H141 . 117.1 no
N15 . C14 H141 . 118.4 no
C17 . C16 N15 . 123.2(4) yes
C17 . C16 H161 . 119.1 no
N15 . C16 H161 . 117.7 no
C12 . C17 C16 . 119.5(4) yes
C12 . C17 H171 . 120.1 no
C16 . C17 H171 . 120.4 no
C1 . C18 O19 . 106.5(3) yes
C1 . C18 H181 . 109.4 no
O19 . C18 H181 . 108.7 no
C1 . C18 H182 . 111.8 no
O19 . C18 H182 . 111.2 no
H181 . C18 H182 . 109.1 no
C21 . C20 C25 . 119.5(3) yes
C21 . C20 O19 . 125.8(3) yes
C25 . C20 O19 . 114.7(3) yes
C20 . C21 C22 . 118.0(3) yes
C20 . C21 H211 . 120.9 no
C22 . C21 H211 . 121.1 no
C21 . C22 N23 . 122.0(3) yes
C21 . C22 H221 . 120.1 no
N23 . C22 H221 . 117.9 no
C25 . C24 N23 . 121.5(3) yes
C25 . C24 H241 . 119.8 no
N23 . C24 H241 . 118.7 no
C20 . C25 C24 . 118.8(3) yes
C20 . C25 H251 . 120.4 no
C24 . C25 H251 . 120.8 no
C1 . C26 O27 . 109.2(3) yes
C1 . C26 H261 . 109.7 no
O27 . C26 H261 . 110.1 no
C1 . C26 H262 . 109.5 no
O27 . C26 H262 . 109.2 no
H261 . C26 H262 . 109.2 no
C29 . C28 C33 . 118.7(3) yes
C29 . C28 O27 . 117.1(3) yes
C33 . C28 O27 . 124.3(3) yes
C28 . C29 C30 . 118.9(4) yes
C28 . C29 H291 . 120.3 no
C30 . C29 H291 . 120.8 no
C29 . C30 N31 . 122.0(4) yes
C29 . C30 H301 . 119.5 no
N31 . C30 H301 . 118.5 no
C33 . C32 N31 . 122.2(4) yes
C33 . C32 H321 . 119.3 no
N31 . C32 H321 . 118.4 no
C28 . C33 C32 . 119.0(4) yes
C28 . C33 H331 . 121.4 no
C32 . C33 H331 . 119.6 no
C36 2_666 C34 C35 . 120.8(4) yes
C36 2_666 C34 H341 . 119.9 no
C35 . C34 H341 . 119.3 no
C34 . C35 C36 . 118.8(3) yes
C34 . C35 C37 . 121.0(3) yes
C36 . C35 C37 . 120.2(3) yes
C34 2_666 C36 C35 . 120.4(4) yes
C34 2_666 C36 H361 . 119.8 no
C35 . C36 H361 . 119.7 no
C35 . C37 O38 . 115.8(3) yes
C35 . C37 O39 . 119.8(3) yes
O38 . C37 O39 . 124.4(3) yes
C42 2_667 C40 C41 . 120.3(4) yes
C42 2_667 C40 H401 . 120.6 no
C41 . C40 H401 . 119.2 no
C40 . C41 C42 . 119.6(4) yes
C40 . C41 C43 . 125.1(4) yes
C42 . C41 C43 . 115.3(4) yes
C40 2_667 C42 C41 . 120.2(4) yes
C40 2_667 C42 H421 . 120.1 no
C41 . C42 H421 . 119.7 no
C41 . C43 O44 . 109.7(4) yes
C41 . C43 O45 . 121.3(5) yes
O44 . C43 O45 . 128.9(6) yes
C48 2_767 C46 C47 . 120.6(3) yes
C48 2_767 C46 H461 . 120.2 no
C47 . C46 H461 . 119.2 no
C46 . C47 C48 . 119.3(3) yes
C46 . C47 C49 . 121.0(3) yes
C48 . C47 C49 . 119.7(3) yes
C47 . C48 C46 2_767 120.1(3) yes
C47 . C48 H481 . 119.3 no
C46 2_767 C48 H481 . 120.6 no
C47 . C49 O50 . 115.6(3) yes
C47 . C49 O51 . 119.7(3) yes
O50 . C49 O51 . 124.8(3) yes
C54 2_656 C52 C53 . 119.9(4) yes
C54 2_656 C52 H521 . 120.5 no
C53 . C52 H521 . 119.6 no
C52 . C53 C54 . 119.1(4) yes
C52 . C53 C55 . 122.2(4) yes
C54 . C53 C55 . 118.7(4) yes
C52 2_656 C54 C53 . 121.0(4) yes
C52 2_656 C54 H541 . 118.3 no
C53 . C54 H541 . 120.7 no
C53 . C55 O56 . 120.0(4) yes
C53 . C55 O57 . 115.2(4) yes
O56 . C55 O57 . 124.8(4) yes
O58 . C59 N60 . 132.8(5) yes
O58 . C59 H591 . 115.7 no
N60 . C59 H591 . 111.5 no
N60 . C61 H611 . 110.5 no
N60 . C61 H612 . 110.6 no
H611 . C61 H612 . 109.8 no
N60 . C61 H613 . 106.5 no
H611 . C61 H613 . 110.0 no
H612 . C61 H613 . 109.4 no
N60 . C62 H621 . 109.7 no
N60 . C62 H622 . 106.0 no
H621 . C62 H622 . 110.1 no
N60 . C62 H623 . 109.9 no
H621 . C62 H623 . 110.1 no
H622 . C62 H623 . 110.9 no
C2 . O3 C4 . 118.5(3) yes
C10 . O11 C12 . 117.7(3) yes
C18 . O19 C20 . 118.6(3) yes
C26 . O27 C28 . 116.8(3) yes
H661 . O66 H662 . 118.5 no
C8 . N7 C6 . 119.9(3) yes
C8 . N7 H71 . 120.2 no
C6 . N7 H71 . 119.7 no
C16 . N15 C14 . 116.8(3) yes
C16 . N15 H151 . 121.2 no
C14 . N15 H151 . 121.8 no
C24 . N23 C22 . 120.1(3) yes
C24 . N23 H231 . 119.6 no
C22 . N23 H231 . 119.3 no
C30 . N31 C32 . 119.2(4) yes
C30 . N31 H311 . 119.5 no
C32 . N31 H311 . 120.4 no
C62 . N60 C61 . 118.4(6) yes
C62 . N60 C59 . 125.1(5) yes
C61 . N60 C59 . 116.5(6) yes

loop_
_geom_bond_atom_site_label_1
_geom_bond_atom_site_label_2
_geom_bond_site_symmetry_2
_geom_bond_distance
_geom_bond_publ_flag
C1 C2 . 1.534(5) yes
C1 C10 . 1.530(5) yes
C1 C18 . 1.523(5) yes
C1 C26 . 1.533(5) yes
C2 O3 . 1.439(4) yes
C2 H21 . 0.963 no
C2 H22 . 0.963 no
C4 C5 . 1.387(5) yes
C4 C9 . 1.384(5) yes
C4 O3 . 1.358(4) yes
C5 C6 . 1.373(5) yes
C5 H51 . 0.917 no
C6 N7 . 1.334(5) yes
C6 H61 . 0.927 no
C8 C9 . 1.359(5) yes
C8 N7 . 1.335(5) yes
C8 H81 . 0.932 no
C9 H91 . 0.927 no
C10 O11 . 1.439(4) yes
C10 H101 . 0.965 no
C10 H102 . 0.981 no
C12 C13 . 1.388(5) yes
C12 C17 . 1.393(5) yes
C12 O11 . 1.354(4) yes
C13 C14 . 1.383(6) yes
C13 H131 . 0.938 no
C14 N15 . 1.319(5) yes
C14 H141 . 0.931 no
C16 C17 . 1.354(6) yes
C16 N15 . 1.354(5) yes
C16 H161 . 0.930 no
C17 H171 . 0.923 no
C18 O19 . 1.445(4) yes
C18 H181 . 0.963 no
C18 H182 . 0.960 no
C20 C21 . 1.383(5) yes
C20 C25 . 1.395(5) yes
C20 O19 . 1.354(4) yes
C21 C22 . 1.368(5) yes
C21 H211 . 0.940 no
C22 N23 . 1.332(5) yes
C22 H221 . 0.935 no
C24 C25 . 1.357(5) yes
C24 N23 . 1.334(5) yes
C24 H241 . 0.924 no
C25 H251 . 0.926 no
C26 O27 . 1.444(4) yes
C26 H261 . 0.971 no
C26 H262 . 0.973 no
C28 C29 . 1.390(6) yes
C28 C33 . 1.382(6) yes
C28 O27 . 1.350(4) yes
C29 C30 . 1.375(6) yes
C29 H291 . 0.921 no
C30 N31 . 1.339(6) yes
C30 H301 . 0.938 no
C32 C33 . 1.375(6) yes
C32 N31 . 1.330(6) yes
C32 H321 . 0.936 no
C33 H331 . 0.930 no
C34 C36 2_666 1.386(5) yes
C34 C35 . 1.389(5) yes
C34 H341 . 0.923 no
C35 C36 . 1.383(6) yes
C35 C37 . 1.503(5) yes
C36 H361 . 0.926 no
C37 O38 . 1.271(5) yes
C37 O39 . 1.232(5) yes
C40 C42 2_667 1.393(7) yes
C40 C41 . 1.354(6) yes
C40 H401 . 0.921 no
C41 C42 . 1.357(6) yes
C41 C43 . 1.570(7) yes
C42 H421 . 0.925 no
C43 O44 . 1.270(6) yes
C43 O45 . 1.203(6) yes
C46 C48 2_767 1.386(5) yes
C46 C47 . 1.386(5) yes
C46 H461 . 0.927 no
C47 C48 . 1.393(5) yes
C47 C49 . 1.511(5) yes
C48 H481 . 0.939 no
C49 O50 . 1.282(4) yes
C49 O51 . 1.235(5) yes
C52 C54 2_656 1.381(6) yes
C52 C53 . 1.386(6) yes
C52 H521 . 0.946 no
C53 C54 . 1.381(6) yes
C53 C55 . 1.507(6) yes
C54 H541 . 0.940 no
C55 O56 . 1.217(5) yes
C55 O57 . 1.293(5) yes
C59 O58 . 1.209(6) yes
C59 N60 . 1.231(6) yes
C59 H591 . 0.958 no
C61 N60 . 1.447(8) yes
C61 H611 . 0.968 no
C61 H612 . 0.974 no
C61 H613 . 0.977 no
C62 N60 . 1.450(7) yes
C62 H621 . 0.950 no
C62 H622 . 0.953 no
C62 H623 . 0.941 no
O66 H661 . 0.830 no
O66 H662 . 0.940 no
N7 H71 . 0.870 no
N15 H151 . 0.855 no
N23 H231 . 0.866 no
N31 H311 . 0.876 no

loop_
_geom_hbond_atom_site_label_D
_geom_hbond_atom_site_label_H
_geom_hbond_atom_site_label_A
_geom_hbond_site_symmetry_A
_geom_hbond_angle_DHA
_geom_hbond_distance_DH
_geom_hbond_distance_HA
_geom_hbond_distance_DA
_geom_hbond_publ_flag
C5 H51 O56 . 160.0 0.917 2.282 3.158(6) yes
N7 H71 C37 1_455 158.0 0.870 2.489 3.310(6) yes
N7 H71 O38 1_455 171.0 0.870 1.717 2.580(6) yes
C9 H91 O50 2_667 129.0 0.927 2.472 3.144(6) yes
N15 H151 O63 1_665 159.0 0.855 1.909 2.724(6) yes
C17 H171 O38 . 151.0 0.923 2.499 3.336(6) yes
N23 H231 C49 2_657 160.0 0.866 2.415 3.244(6) yes
N23 H231 O50 2_657 168.0 0.866 1.706 2.560(6) yes
N23 H231 O51 2_657 132.0 0.866 2.595 3.242(6) yes
C24 H241 O66 1_545 145.0 0.924 2.326 3.127(6) yes
C25 H251 O57 . 151.0 0.926 2.461 3.304(6) yes
N31 H311 C55 1_655 158.0 0.876 2.450 3.277(6) yes
N31 H311 O57 1_655 168.0 0.876 1.701 2.563(6) yes
C52 H521 O66 1_545 158.0 0.946 2.580 3.473(6) yes
C59 H591 O45 2_657 165.0 0.958 2.539 3.474(6) yes
O66 H661 O39 2_666 161.0 0.830 1.999 2.797(6) yes
O66 H662 O64 1_455 137.0 0.940 2.071 2.831(6) yes
